data_9017752
loop_
_publ_author_name
'Nagashima, M.'
'Mitani, K.'
'Akasaka, M.'

_publ_section_title
;
 Structural variation of babingtonite depending on cation
 distribution at the octahedral sites
 Note: Sample 6
;
_journal_name_full 'Mineralogy and Petrology'
_journal_page_first 287
_journal_page_last 301
_journal_volume 108
_journal_year 2014
_chemical_compound_source 'Iron Cap mine, Graham County, Arizona, USA'
_chemical_formula_sum 'Al0.03 Ca2 Fe1.2 H Mg0.03 Mn0.74 O15 Si5'
_chemical_name_mineral Manganbabingtonite
_space_group_IT_number 2
_space_group_name_Hall '-P 1'
_space_group_name_H-M_alt 'P -1'
_symmetry_space_group_name_H-M 'P -1'
_cell_angle_alpha 91.602
_cell_angle_beta 93.989
_cell_angle_gamma 104.574
_cell_length_a 7.4967
_cell_length_b 11.6632
_cell_length_c 6.7014
_cell_formula_units_Z 2
_cell_volume 565.086
_database_code_amcsd 0020458
_exptl_crystal_density_diffrn 3.355
_cod_data_source_file inputs/fixed/downloads/18/18715.cif
_cod_data_source_block 18715
_cod_original_formula_sum 'Ca2 Fe1.2 Mn.74 Mg.03 Al.03 Si5 O15 H'
_cod_database_code 9017752

loop_
_space_group_symop_operation_xyz
x,y,z
-x,-y,-z

loop_
_atom_site_aniso_label
_atom_site_aniso_U_11
_atom_site_aniso_U_22
_atom_site_aniso_U_33
_atom_site_aniso_U_12
_atom_site_aniso_U_13
_atom_site_aniso_U_23
Ca1 0.02050 0.01390 0.00760 0.00290 0.00170 -0.00160
Ca2 0.01310 0.01580 0.00970 0.00270 0.00020 -0.00360
Fe1 0.01250 0.01310 0.00650 0.00290 0.00079 -0.00077
Mn1 0.01250 0.01310 0.00650 0.00290 0.00079 -0.00077
Mg1 0.01250 0.01310 0.00650 0.00290 0.00079 -0.00077
Fe2 0.01160 0.01040 0.00560 0.00250 0.00010 -0.00092
Al2 0.01160 0.01040 0.00560 0.00250 0.00010 -0.00092
Si1 0.01440 0.01220 0.00660 0.00270 -0.00040 -0.00060
Si2 0.01140 0.01240 0.00590 0.00270 0.00000 -0.00070
Si3 0.01120 0.01180 0.00530 0.00260 0.00040 -0.00140
Si4 0.01280 0.01120 0.00620 0.00290 0.00030 -0.00120
Si5 0.01300 0.01240 0.00720 0.00310 0.00090 -0.00090
O1 0.02200 0.01620 0.00990 -0.00040 0.00140 0.00080
O2 0.01560 0.01600 0.00730 0.00440 0.00030 -0.00040
O3 0.01790 0.01110 0.01260 0.00290 -0.00390 -0.00010
O4 0.01500 0.01350 0.00750 0.00320 -0.00020 0.00040
O5 0.01400 0.01600 0.00970 0.00180 0.00120 -0.00240
O6 0.01190 0.01620 0.00720 0.00280 -0.00020 0.00070
O7 0.01380 0.01510 0.01160 0.00390 0.00130 -0.00270
O8 0.01420 0.01540 0.00820 0.00240 0.00130 0.00090
O9 0.01620 0.01080 0.00870 0.00190 -0.00110 -0.00210
O10 0.01530 0.01570 0.00930 0.00390 0.00140 0.00090
O11 0.02030 0.01470 0.00930 0.00360 0.00210 -0.00350
O12 0.01380 0.01560 0.00880 0.00280 0.00030 0.00060
O13 0.01670 0.01830 0.01230 0.00680 0.00280 0.00080
O14 0.01710 0.01510 0.00820 0.00120 -0.00100 -0.00100
O15 0.01750 0.01440 0.01410 0.00250 -0.00060 -0.00460

loop_
_atom_site_label
_atom_site_fract_x
_atom_site_fract_y
_atom_site_fract_z
_atom_site_occupancy
_atom_site_U_iso_or_equiv
Ca1 0.78527 0.94188 0.14065 1.00000 0.01425
Ca2 0.23699 0.51981 0.30439 1.00000 0.01319
Fe1 0.59341 0.64493 0.06234 0.23000 0.01079
Mn1 0.59341 0.64493 0.06234 0.74000 0.01079
Mg1 0.59341 0.64493 0.06234 0.03000 0.01079
Fe2 0.04515 0.23514 0.18576 0.97000 0.00927
Al2 0.04515 0.23514 0.18576 0.03000 0.00927
Si1 0.28630 0.05405 0.34250 1.00000 0.01130
Si2 0.46026 0.31431 0.42419 1.00000 0.01001
Si3 0.80683 0.44495 0.20928 1.00000 0.00951
Si4 0.98996 0.71407 0.30967 1.00000 0.01015
Si5 0.32797 0.83740 0.10741 1.00000 0.01090
O1 0.19680 0.98930 0.53650 1.00000 0.01700
O2 0.12850 0.08020 0.18560 1.00000 0.01290
O3 0.43310 0.17216 0.43560 1.00000 0.01430
O4 0.31630 0.33850 0.24630 1.00000 0.01220
O5 0.54960 0.61950 0.36680 1.00000 0.01370
O6 0.67720 0.37120 0.37240 1.00000 0.01190
O7 0.96960 0.38420 0.15990 1.00000 0.01350
O8 0.67960 0.47290 0.02480 1.00000 0.01280
O9 0.92660 0.56918 0.33670 1.00000 0.01230
O10 0.87440 0.75640 0.12550 1.00000 0.01340
O11 0.01850 0.22100 0.47900 1.00000 0.01490
O12 0.20540 0.73710 0.24930 1.00000 0.01290
O13 0.51150 0.80260 0.05750 1.00000 0.01530
O14 0.80470 0.14120 0.08160 1.00000 0.01410
O15 0.39170 0.96820 0.22910 1.00000 0.01580
H1 0.11900 0.90780 0.52400 1.00000 0.05000

loop_
_cod_related_entry_id
_cod_related_entry_database
_cod_related_entry_code
1 AMCSD 0020458
